data_4109844
loop_
_publ_author_name
'Stosh A. Kozimor'
'Bart M. Bartlett'
'Jeffrey D. Rinehart'
'Jeffrey R. Long'

_publ_section_title
;
 Magnetic Exchange Coupling in Chloride-Bridged 5f-3d Heterometallic
 Complexes Generated via Insertion into a Uranium(IV) Dimethylpyrazolate
 Dimer
;
_journal_name_full 'Journal of the American Chemical Society'
_journal_page_first 10672
_journal_page_last 10674
_journal_paper_doi 10.1021/ja0725044
_journal_volume 129
_journal_year 2007
_chemical_formula_sum 'C24 H36 N8 O U'
_chemical_formula_weight 690.64
_chemical_name_systematic
; 
 ? 
;
_space_group_IT_number 11
_symmetry_cell_setting monoclinic
_symmetry_space_group_name_Hall '-P 2yb'
_symmetry_space_group_name_H-M 'P 1 21/m 1'
_atom_sites_solution_hydrogens geom
_atom_sites_solution_primary direct
_atom_sites_solution_secondary difmap
_audit_creation_method SHELXL-97
_cell_angle_alpha 90.00
_cell_angle_beta 91.258(2)
_cell_angle_gamma 90.00
_cell_formula_units_Z 2
_cell_length_a 8.6148(8)
_cell_length_b 18.0404(17)
_cell_length_c 8.8525(8)
_cell_measurement_reflns_used 1638
_cell_measurement_temperature 170(2)
_cell_measurement_theta_max 19.42
_cell_measurement_theta_min 2.26
_cell_volume 1375.5(2)
_computing_cell_refinement 'Bruker SMART'
_computing_data_collection 'Bruker SMART'
_computing_data_reduction 'Bruker SAINT'
_computing_molecular_graphics 'Bruker SHELXTL'
_computing_publication_material 'Bruker SHELXTL'
_computing_structure_refinement 'SHELXL-97 (Sheldrick, 1997)'
_computing_structure_solution 'SHELXS-97 (Sheldrick, 1990)'
_diffrn_ambient_temperature 170(2)
_diffrn_measured_fraction_theta_full 0.995
_diffrn_measured_fraction_theta_max 0.995
_diffrn_measurement_device_type 'CCD area detector'
_diffrn_measurement_method 'phi and omega scans'
_diffrn_radiation_monochromator graphite
_diffrn_radiation_source 'fine-focus sealed tube'
_diffrn_radiation_type MoK\a
_diffrn_radiation_wavelength 0.71073
_diffrn_reflns_av_R_equivalents 0.0398
_diffrn_reflns_av_sigmaI/netI 0.0553
_diffrn_reflns_limit_h_max 10
_diffrn_reflns_limit_h_min -10
_diffrn_reflns_limit_k_max 18
_diffrn_reflns_limit_k_min -22
_diffrn_reflns_limit_l_max 10
_diffrn_reflns_limit_l_min -9
_diffrn_reflns_number 7751
_diffrn_reflns_theta_full 26.05
_diffrn_reflns_theta_max 26.05
_diffrn_reflns_theta_min 2.26
_exptl_absorpt_coefficient_mu 5.931
_exptl_absorpt_correction_T_max 0.7173
_exptl_absorpt_correction_T_min 0.4699
_exptl_absorpt_correction_type none
_exptl_absorpt_process_details 'Bruker SADABS'
_exptl_crystal_colour green
_exptl_crystal_density_diffrn 1.668
_exptl_crystal_density_meas 0
_exptl_crystal_description plate
_exptl_crystal_F_000 672
_exptl_crystal_size_max 0.15
_exptl_crystal_size_mid 0.08
_exptl_crystal_size_min 0.06
_refine_diff_density_max 0.956
_refine_diff_density_min -0.492
_refine_diff_density_rms 0.127
_refine_ls_extinction_method none
_refine_ls_goodness_of_fit_ref 1.007
_refine_ls_hydrogen_treatment mixed
_refine_ls_matrix_type full
_refine_ls_number_parameters 159
_refine_ls_number_reflns 2794
_refine_ls_number_restraints 0
_refine_ls_restrained_S_all 1.007
_refine_ls_R_factor_all 0.0421
_refine_ls_R_factor_gt 0.0323
_refine_ls_shift/su_max 0.001
_refine_ls_shift/su_mean 0.000
_refine_ls_structure_factor_coef Fsqd
_refine_ls_weighting_details 'calc w=1/[\s^2^(Fo^2^)+(0.0373P)^2^+0.0000P] where P=(Fo^2^+2Fc^2^)/3'
_refine_ls_weighting_scheme calc
_refine_ls_wR_factor_gt 0.0721
_refine_ls_wR_factor_ref 0.0746
_reflns_number_gt 2380
_reflns_number_total 2794
_reflns_threshold_expression >2sigma(I)
_cod_data_source_file ja0725044si20070410_071858.cif
_cod_data_source_block centric
_cod_database_code 4109844

loop_
_symmetry_equiv_pos_as_xyz
'x, y, z'
'-x, y+1/2, -z'
'-x, -y, -z'
'x, -y-1/2, z'

loop_
_atom_site_label
_atom_site_type_symbol
_atom_site_fract_x
_atom_site_fract_y
_atom_site_fract_z
_atom_site_U_iso_or_equiv
_atom_site_adp_type
_atom_site_occupancy
_atom_site_symmetry_multiplicity
_atom_site_calc_flag
_atom_site_refinement_flags
U1 U -0.87571(3) 0.2500 0.32460(3) 0.02990(10) Uani 1 2 d S
O1 O -1.0032(6) 0.2500 0.0668(5) 0.0393(12) Uani 1 2 d S
N1 N -0.8419(6) 0.3758(3) 0.2489(5) 0.0454(11) Uani 1 1 d .
N2 N -0.7077(5) 0.3399(3) 0.2133(5) 0.0433(11) Uani 1 1 d .
N3 N -1.1253(5) 0.2882(3) 0.4061(5) 0.0420(11) Uani 1 1 d .
N4 N -0.7657(5) 0.2122(2) 0.5614(5) 0.0343(10) Uani 1 1 d .
C1 C -0.8274(9) 0.4469(3) 0.2104(7) 0.0576(17) Uani 1 1 d .
C2 C -0.6826(10) 0.4575(4) 0.1500(7) 0.070(2) Uani 1 1 d .
H2A H -0.6413 0.5026 0.1129 0.084 Uiso 1 1 calc R
C3 C -0.6106(7) 0.3898(4) 0.1544(6) 0.0526(17) Uani 1 1 d .
C4 C -0.9615(10) 0.4998(4) 0.2332(9) 0.085(2) Uani 1 1 d .
H4A H -1.0476 0.4732 0.2795 0.127 Uiso 1 1 calc R
H4B H -0.9960 0.5200 0.1354 0.127 Uiso 1 1 calc R
H4C H -0.9276 0.5404 0.2997 0.127 Uiso 1 1 calc R
C5 C -0.4545(8) 0.3675(5) 0.1026(7) 0.074(2) Uani 1 1 d .
H5A H -0.4386 0.3145 0.1220 0.112 Uiso 1 1 calc R
H5B H -0.3748 0.3961 0.1575 0.112 Uiso 1 1 calc R
H5C H -0.4472 0.3771 -0.0060 0.112 Uiso 1 1 calc R
C6 C -1.2641(7) 0.3115(4) 0.4543(6) 0.0548(18) Uani 1 1 d .
C7 C -1.3549(9) 0.2500 0.4829(9) 0.066(3) Uani 1 2 d S
H7A H -1.4591 0.2500 0.5159 0.079 Uiso 1 2 calc SR
C8 C -1.3005(8) 0.3927(5) 0.4665(9) 0.086(3) Uani 1 1 d .
H8A H -1.2098 0.4218 0.4373 0.129 Uiso 1 1 calc R
H8B H -1.3266 0.4046 0.5710 0.129 Uiso 1 1 calc R
H8C H -1.3888 0.4048 0.3993 0.129 Uiso 1 1 calc R
C9 C -0.7026(6) 0.1892(3) 0.6936(6) 0.0405(13) Uani 1 1 d .
C10 C -0.6621(8) 0.2500 0.7792(8) 0.0395(18) Uani 1 2 d S
H10A H -0.6155 0.2500 0.8775 0.047 Uiso 1 2 calc SR
C11 C -0.6830(8) 0.1062(4) 0.7218(7) 0.0609(17) Uani 1 1 d .
H11A H -0.7259 0.0785 0.6352 0.091 Uiso 1 1 calc R
H11B H -0.7381 0.0922 0.8132 0.091 Uiso 1 1 calc R
H11C H -0.5724 0.0946 0.7350 0.091 Uiso 1 1 calc R
C12 C -1.0410(10) 0.3161(4) -0.0201(8) 0.074(2) Uani 1 1 d .
C13 C -1.1692(17) 0.2863(8) -0.1364(16) 0.060(4) Uiso 0.50 1 d P
C14 C -1.0970(15) 0.2126(7) -0.1776(14) 0.043(3) Uiso 0.50 1 d P

loop_
_atom_site_aniso_label
_atom_site_aniso_U_11
_atom_site_aniso_U_22
_atom_site_aniso_U_33
_atom_site_aniso_U_23
_atom_site_aniso_U_13
_atom_site_aniso_U_12
U1 0.02652(15) 0.03740(17) 0.02575(15) 0.000 -0.00016(10) 0.000
O1 0.042(3) 0.050(3) 0.025(3) 0.000 -0.007(2) 0.000
N1 0.051(3) 0.046(3) 0.039(3) 0.005(2) -0.009(2) -0.005(2)
N2 0.043(3) 0.052(3) 0.034(3) 0.000(2) -0.001(2) -0.008(2)
N3 0.034(2) 0.061(3) 0.031(2) -0.001(2) -0.004(2) 0.006(2)
N4 0.033(2) 0.038(2) 0.032(2) 0.0012(18) 0.0011(19) -0.0045(18)
C1 0.095(5) 0.038(4) 0.039(3) 0.005(3) -0.012(3) -0.015(3)
C2 0.110(6) 0.059(5) 0.039(4) 0.009(3) -0.006(4) -0.034(4)
C3 0.057(4) 0.075(5) 0.026(3) 0.009(3) -0.001(3) -0.031(3)
C4 0.128(7) 0.037(4) 0.087(6) 0.008(3) -0.015(5) 0.004(4)
C5 0.064(4) 0.114(7) 0.045(4) 0.010(4) 0.001(3) -0.042(4)
C6 0.032(3) 0.105(6) 0.027(3) -0.009(3) -0.008(2) 0.017(3)
C7 0.023(4) 0.137(10) 0.038(5) 0.000 -0.001(4) 0.000
C8 0.063(5) 0.126(8) 0.068(5) -0.042(5) -0.016(4) 0.048(5)
C9 0.031(3) 0.055(4) 0.036(3) 0.005(2) 0.000(2) -0.004(3)
C10 0.034(4) 0.055(5) 0.029(4) 0.000 -0.007(3) 0.000
C11 0.081(5) 0.052(4) 0.049(4) 0.017(3) -0.009(3) -0.003(3)
C12 0.114(6) 0.060(5) 0.047(4) 0.007(3) -0.046(4) 0.016(4)

loop_
_atom_type_symbol
_atom_type_description
_atom_type_scat_dispersion_real
_atom_type_scat_dispersion_imag
_atom_type_scat_source
C C 0.0033 0.0016 'International Tables Vol C Tables 4.2.6.8 and 6.1.1.4'
H H 0.0000 0.0000 'International Tables Vol C Tables 4.2.6.8 and 6.1.1.4'
N N 0.0061 0.0033 'International Tables Vol C Tables 4.2.6.8 and 6.1.1.4'
O O 0.0106 0.0060 'International Tables Vol C Tables 4.2.6.8 and 6.1.1.4'
U U -9.6767 9.6646 'International Tables Vol C Tables 4.2.6.8 and 6.1.1.4'

loop_
_geom_angle_atom_site_label_1
_geom_angle_atom_site_label_2
_geom_angle_atom_site_label_3
_geom_angle
_geom_angle_site_symmetry_1
_geom_angle_site_symmetry_3
N4 U1 N4 33.3(2) . 4_565
N4 U1 N3 89.70(14) . 4_565
N4 U1 N3 99.24(14) 4_565 4_565
N4 U1 N3 99.24(14) . .
N4 U1 N3 89.70(14) 4_565 .
N3 U1 N3 33.6(2) 4_565 .
N4 U1 N1 85.75(15) . 4_565
N4 U1 N1 118.12(15) 4_565 4_565
N3 U1 N1 85.79(17) 4_565 4_565
N3 U1 N1 118.46(17) . 4_565
N4 U1 N1 118.12(15) . .
N4 U1 N1 85.75(15) 4_565 .
N3 U1 N1 118.46(17) 4_565 .
N3 U1 N1 85.79(17) . .
N1 U1 N1 144.0(2) 4_565 .
N4 U1 N2 108.86(14) . .
N4 U1 N2 86.31(14) 4_565 .
N3 U1 N2 151.12(17) 4_565 .
N3 U1 N2 119.01(16) . .
N1 U1 N2 116.66(18) 4_565 .
N1 U1 N2 33.22(16) . .
N4 U1 N2 86.31(14) . 4_565
N4 U1 N2 108.86(14) 4_565 4_565
N3 U1 N2 119.01(16) 4_565 4_565
N3 U1 N2 151.12(17) . 4_565
N1 U1 N2 33.22(16) 4_565 4_565
N1 U1 N2 116.66(18) . 4_565
N2 U1 N2 85.0(2) . 4_565
N4 U1 O1 163.28(10) . .
N4 U1 O1 163.28(10) 4_565 .
N3 U1 O1 84.01(15) 4_565 .
N3 U1 O1 84.01(15) . .
N1 U1 O1 78.36(11) 4_565 .
N1 U1 O1 78.36(11) . .
N2 U1 O1 83.26(13) . .
N2 U1 O1 83.26(13) 4_565 .
C12 O1 C12 110.4(6) . 4_565
C12 O1 U1 124.8(3) . .
C12 O1 U1 124.8(3) 4_565 .
C1 N1 N2 108.2(5) . .
C1 N1 U1 177.7(5) . .
N2 N1 U1 73.9(3) . .
C3 N2 N1 108.0(5) . .
C3 N2 U1 178.3(4) . .
N1 N2 U1 72.8(3) . .
C6 N3 N3 108.2(4) . 4_565
C6 N3 U1 178.3(4) . .
N3 N3 U1 73.19(12) 4_565 .
C9 N4 N4 107.9(3) . 4_565
C9 N4 U1 178.6(4) . .
N4 N4 U1 73.34(10) 4_565 .
N1 C1 C2 108.8(6) . .
N1 C1 C4 119.8(6) . .
C2 C1 C4 131.4(6) . .
C3 C2 C1 106.1(6) . .
N2 C3 C2 108.9(6) . .
N2 C3 C5 121.0(7) . .
C2 C3 C5 130.1(6) . .
N3 C6 C7 108.6(6) . .
N3 C6 C8 121.0(6) . .
C7 C6 C8 130.5(6) . .
C6 C7 C6 106.5(8) 4_565 .
N4 C9 C10 109.1(5) . .
N4 C9 C11 119.1(5) . .
C10 C9 C11 131.8(5) . .
C9 C10 C9 105.9(7) . 4_565
O1 C12 C14 105.3(6) . 4_565
O1 C12 C13 102.1(7) . .
C14 C12 C13 26.8(6) 4_565 .
C14 C13 C13 91.6(16) 4_565 4_565
C14 C13 C14 62.9(17) 4_565 .
C13 C13 C14 28.7(6) 4_565 .
C14 C13 C12 74.1(16) 4_565 .
C13 C13 C12 109.8(6) 4_565 .
C14 C13 C12 99.8(10) . .
C13 C14 C14 88.4(16) 4_565 4_565
C13 C14 C13 59.7(18) 4_565 .
C14 C14 C13 28.7(6) 4_565 .
C13 C14 C12 79.1(16) 4_565 4_565
C14 C14 C12 109.5(5) 4_565 4_565
C13 C14 C12 101.4(10) . 4_565

loop_
_geom_bond_atom_site_label_1
_geom_bond_atom_site_label_2
_geom_bond_distance
_geom_bond_site_symmetry_2
U1 N4 2.381(4) .
U1 N4 2.381(4) 4_565
U1 N3 2.385(4) 4_565
U1 N3 2.385(4) .
U1 N1 2.386(5) 4_565
U1 N1 2.386(5) .
U1 N2 2.399(5) .
U1 N2 2.399(5) 4_565
U1 O1 2.511(5) .
O1 C12 1.453(7) .
O1 C12 1.453(7) 4_565
N1 C1 1.333(7) .
N1 N2 1.368(7) .
N2 C3 1.342(7) .
N3 C6 1.345(7) .
N3 N3 1.379(9) 4_565
N4 C9 1.345(7) .
N4 N4 1.365(8) 4_565
C1 C2 1.382(9) .
C1 C4 1.515(10) .
C2 C3 1.370(10) .
C3 C5 1.486(9) .
C6 C7 1.383(8) .
C6 C8 1.504(10) .
C7 C6 1.383(8) 4_565
C9 C10 1.374(7) .
C9 C11 1.526(8) .
C10 C9 1.375(7) 4_565
C12 C14 1.554(13) 4_565
C12 C13 1.587(15) .
C13 C14 0.728(15) 4_565
C13 C13 1.31(3) 4_565
C13 C14 1.516(15) .
C14 C13 0.728(15) 4_565
C14 C14 1.35(2) 4_565
C14 C12 1.554(13) 4_565

loop_
_geom_torsion_atom_site_label_1
_geom_torsion_atom_site_label_2
_geom_torsion_atom_site_label_3
_geom_torsion_atom_site_label_4
_geom_torsion
_geom_torsion_site_symmetry_1
_geom_torsion_site_symmetry_4
N4 U1 O1 C12 177.3(5) . .
N4 U1 O1 C12 6.6(9) 4_565 .
N3 U1 O1 C12 108.9(6) 4_565 .
N3 U1 O1 C12 75.1(6) . .
N1 U1 O1 C12 -164.2(6) 4_565 .
N1 U1 O1 C12 -11.9(6) . .
N2 U1 O1 C12 -45.2(6) . .
N2 U1 O1 C12 -130.9(6) 4_565 .
N4 U1 O1 C12 -6.6(9) . 4_565
N4 U1 O1 C12 -177.3(5) 4_565 4_565
N3 U1 O1 C12 -75.1(6) 4_565 4_565
N3 U1 O1 C12 -108.9(6) . 4_565
N1 U1 O1 C12 11.9(6) 4_565 4_565
N1 U1 O1 C12 164.2(6) . 4_565
N2 U1 O1 C12 130.9(6) . 4_565
N2 U1 O1 C12 45.2(6) 4_565 4_565
N4 U1 N1 C1 -77(10) . .
N4 U1 N1 C1 -69(10) 4_565 .
N3 U1 N1 C1 29(10) 4_565 .
N3 U1 N1 C1 21(10) . .
N1 U1 N1 C1 156(10) 4_565 .
N2 U1 N1 C1 -159(10) . .
N2 U1 N1 C1 -178(100) 4_565 .
O1 U1 N1 C1 106(10) . .
N4 U1 N1 N2 81.5(3) . .
N4 U1 N1 N2 89.8(3) 4_565 .
N3 U1 N1 N2 -172.0(2) 4_565 .
N3 U1 N1 N2 179.8(3) . .
N1 U1 N1 N2 -44.8(5) 4_565 .
N2 U1 N1 N2 -19.2(2) 4_565 .
O1 U1 N1 N2 -95.5(3) . .
C1 N1 N2 C3 0.7(6) . .
U1 N1 N2 C3 -178.4(4) . .
C1 N1 N2 U1 179.1(4) . .
N4 U1 N2 C3 6(16) . .
N4 U1 N2 C3 31(16) 4_565 .
N3 U1 N2 C3 134(16) 4_565 .
N3 U1 N2 C3 119(16) . .
N1 U1 N2 C3 -89(16) 4_565 .
N1 U1 N2 C3 119(16) . .
N2 U1 N2 C3 -78(16) 4_565 .
O1 U1 N2 C3 -162(16) . .
N4 U1 N2 N1 -112.8(3) . .
N4 U1 N2 N1 -87.9(3) 4_565 .
N3 U1 N2 N1 14.6(4) 4_565 .
N3 U1 N2 N1 -0.3(3) . .
N1 U1 N2 N1 152.4(3) 4_565 .
N2 U1 N2 N1 162.8(2) 4_565 .
O1 U1 N2 N1 79.0(3) . .
N4 U1 N3 C6 68(15) . .
N4 U1 N3 C6 36(15) 4_565 .
N3 U1 N3 C6 143(15) 4_565 .
N1 U1 N3 C6 158(15) 4_565 .
N1 U1 N3 C6 -50(15) . .
N2 U1 N3 C6 -50(15) . .
N2 U1 N3 C6 167(15) 4_565 .
O1 U1 N3 C6 -128(15) . .
N4 U1 N3 N3 -75.27(11) . 4_565
N4 U1 N3 N3 -107.34(11) 4_565 4_565
N1 U1 N3 N3 14.89(13) 4_565 4_565
N1 U1 N3 N3 166.90(11) . 4_565
N2 U1 N3 N3 167.05(15) . 4_565
N2 U1 N3 N3 23.9(3) 4_565 4_565
O1 U1 N3 N3 88.19(5) . 4_565
N4 U1 N4 C9 -157(15) 4_565 .
N3 U1 N4 C9 96(15) 4_565 .
N3 U1 N4 C9 128(15) . .
N1 U1 N4 C9 10(15) 4_565 .
N1 U1 N4 C9 -142(15) . .
N2 U1 N4 C9 -107(15) . .
N2 U1 N4 C9 -23(15) 4_565 .
O1 U1 N4 C9 28(15) . .
N3 U1 N4 N4 -107.47(12) 4_565 4_565
N3 U1 N4 N4 -75.10(12) . 4_565
N1 U1 N4 N4 166.73(12) 4_565 4_565
N1 U1 N4 N4 15.05(14) . 4_565
N2 U1 N4 N4 49.98(13) . 4_565
N2 U1 N4 N4 133.43(12) 4_565 4_565
O1 U1 N4 N4 -175.1(5) . 4_565
N2 N1 C1 C2 -0.3(6) . .
U1 N1 C1 C2 158(10) . .
N2 N1 C1 C4 178.3(5) . .
U1 N1 C1 C4 -23(10) . .
N1 C1 C2 C3 -0.2(7) . .
C4 C1 C2 C3 -178.6(6) . .
N1 N2 C3 C2 -0.8(6) . .
U1 N2 C3 C2 -119(16) . .
N1 N2 C3 C5 -179.3(5) . .
U1 N2 C3 C5 62(16) . .
C1 C2 C3 N2 0.6(7) . .
C1 C2 C3 C5 178.9(6) . .
N3 N3 C6 C7 -1.0(5) 4_565 .
U1 N3 C6 C7 -144(14) . .
N3 N3 C6 C8 -179.9(4) 4_565 .
U1 N3 C6 C8 37(15) . .
N3 C6 C7 C6 1.6(9) . 4_565
C8 C6 C7 C6 -179.7(4) . 4_565
N4 N4 C9 C10 0.1(5) 4_565 .
U1 N4 C9 C10 157(15) . .
N4 N4 C9 C11 -177.9(4) 4_565 .
U1 N4 C9 C11 -21(15) . .
N4 C9 C10 C9 -0.2(9) . 4_565
C11 C9 C10 C9 177.5(4) . 4_565
C12 O1 C12 C14 -3.8(12) 4_565 4_565
U1 O1 C12 C14 172.8(6) . 4_565
C12 O1 C12 C13 23.6(11) 4_565 .
U1 O1 C12 C13 -159.8(6) . .
O1 C12 C13 C14 -99.9(17) . 4_565
O1 C12 C13 C13 -14.1(7) . 4_565
C14 C12 C13 C13 85.9(16) 4_565 4_565
O1 C12 C13 C14 -41.9(9) . .
C14 C12 C13 C14 58.0(16) 4_565 .
C14 C13 C14 C13 180.001(1) 4_565 4_565
C12 C13 C14 C13 113.7(13) . 4_565
C13 C13 C14 C14 179.999(3) 4_565 4_565
C12 C13 C14 C14 -66.3(13) . 4_565
C14 C13 C14 C12 109.9(14) 4_565 4_565
C13 C13 C14 C12 -70.1(14) 4_565 4_565
C12 C13 C14 C12 43.6(8) . 4_565
